data_4132644
loop_
_publ_author_name
'Huang, Hanchu'
'Sun, Bohan'
'Huang, Yingzi'
'Niu, Jia'

_publ_section_title
;
 Radical Cascade-Triggered Controlled Ring-Opening Polymerization of
 Macrocyclic Monomers.
;
_journal_issue 33
_journal_name_full 'Journal of the American Chemical Society'
_journal_page_first 10402
_journal_page_last 10406
_journal_paper_doi 10.1021/jacs.8b05365
_journal_volume 140
_journal_year 2018
_chemical_absolute_configuration unk
_chemical_formula_moiety 'C17 H20 O6 S'
_chemical_formula_sum 'C17 H20 O6 S'
_chemical_formula_weight 352.39
_space_group_crystal_system monoclinic
_space_group_IT_number 9
_space_group_name_Hall 'C -2yc'
_space_group_name_H-M_alt 'C 1 c 1'
_atom_sites_solution_hydrogens geom
_atom_sites_solution_primary dual
_atom_sites_solution_secondary difmap
_audit_creation_method SHELXL-2016/6
_cell_angle_alpha 90
_cell_angle_beta 102.9790(10)
_cell_angle_gamma 90
_cell_formula_units_Z 4
_cell_length_a 10.9830(4)
_cell_length_b 16.5417(7)
_cell_length_c 9.7709(6)
_cell_measurement_reflns_used 6468
_cell_measurement_temperature 100(2)
_cell_measurement_theta_max 68.40
_cell_measurement_theta_min 4.64
_cell_volume 1729.80(14)
_computing_cell_refinement 'SAINT (Bruker, 2014)'
_computing_data_collection 'APEX2 (Bruker, 2014)'
_computing_data_reduction 'SAINT (Bruker, 2014)'
_computing_molecular_graphics 'Bruker SHELXTL'
_computing_publication_material 'Bruker SHELXTL'
_computing_structure_refinement 'SHELXL-2016/6 (Sheldrick, 2016)'
_computing_structure_solution 'SHELXT 2016/6 (Sheldrick, 2016)'
_diffrn_ambient_temperature 100(2)
_diffrn_measured_fraction_theta_full 0.997
_diffrn_measured_fraction_theta_max 0.993
_diffrn_measurement_device_type 'Bruker Kappa DUO CCD diffractometer'
_diffrn_measurement_method '\f and \w scans'
_diffrn_radiation_monochromator mirrors
_diffrn_radiation_type CuK\a
_diffrn_radiation_wavelength 1.54178
_diffrn_reflns_av_R_equivalents 0.0214
_diffrn_reflns_av_unetI/netI 0.0379
_diffrn_reflns_Laue_measured_fraction_full 0.997
_diffrn_reflns_Laue_measured_fraction_max 0.993
_diffrn_reflns_limit_h_max 13
_diffrn_reflns_limit_h_min -12
_diffrn_reflns_limit_k_max 19
_diffrn_reflns_limit_k_min -18
_diffrn_reflns_limit_l_max 11
_diffrn_reflns_limit_l_min -11
_diffrn_reflns_number 6434
_diffrn_reflns_point_group_measured_fraction_full 0.867
_diffrn_reflns_point_group_measured_fraction_max 0.862
_diffrn_reflns_theta_full 67.679
_diffrn_reflns_theta_max 68.399
_diffrn_reflns_theta_min 4.922
_diffrn_source 'microfocus sealed tube'
_diffrn_source_type 'Incoatec I\uS'
_exptl_absorpt_coefficient_mu 1.927
_exptl_absorpt_correction_T_max 0.7531
_exptl_absorpt_correction_T_min 0.6429
_exptl_absorpt_correction_type multi-scan
_exptl_absorpt_process_details
;
Sheldrick, G.M. (2016). SADABS. Bruker AXS Inc. Madison, WI USA.
;
_exptl_crystal_colour colorless
_exptl_crystal_density_diffrn 1.353
_exptl_crystal_density_meas ?
_exptl_crystal_density_method none
_exptl_crystal_description needle
_exptl_crystal_F_000 744
_exptl_crystal_size_max 0.280
_exptl_crystal_size_mid 0.140
_exptl_crystal_size_min 0.080
_refine_diff_density_max 0.251
_refine_diff_density_min -0.268
_refine_diff_density_rms 0.045
_refine_ls_abs_structure_details
;
 Flack x determined using 1134 quotients [(I+)-(I-)]/[(I+)+(I-)]
 (Parsons, Flack and Wagner, Acta Cryst. B69 (2013) 249-259).
;
_refine_ls_abs_structure_Flack 0.071(6)
_refine_ls_extinction_method none
_refine_ls_goodness_of_fit_ref 1.019
_refine_ls_hydrogen_treatment constr
_refine_ls_matrix_type full
_refine_ls_number_parameters 218
_refine_ls_number_reflns 2724
_refine_ls_number_restraints 2
_refine_ls_restrained_S_all 1.018
_refine_ls_R_factor_all 0.0250
_refine_ls_R_factor_gt 0.0248
_refine_ls_shift/su_max 0.001
_refine_ls_shift/su_mean 0.000
_refine_ls_structure_factor_coef Fsqd
_refine_ls_weighting_details 'w=1/[\s^2^(Fo^2^)+(0.0446P)^2^+0.2140P] where P=(Fo^2^+2Fc^2^)/3'
_refine_ls_weighting_scheme calc
_refine_ls_wR_factor_gt 0.0639
_refine_ls_wR_factor_ref 0.0642
_reflns_Friedel_coverage 0.731
_reflns_Friedel_fraction_full 0.737
_reflns_Friedel_fraction_max 0.730
_reflns_number_gt 2708
_reflns_number_total 2724
_reflns_threshold_expression 'I > 2\s(I)'
_cod_data_source_file ja8b05365_si_001.cif
_cod_data_source_block C17H20O6S
_cod_depositor_comments
;
The following automatic conversions were performed:

data item '_exptl_crystal_density_meas' value 'not measured' was
changed to '?' -- the value is perceived as not measured.

Automatic conversion script
Id: cif_fix_values 6909 2019-04-08 15:41:33Z antanas 
;
_cod_original_sg_symbol_H-M 'C c'
_cod_database_code 4132644
_shelx_shelxl_version_number 2016/6
_shelx_space_group_comment
;
The symmetry employed for this shelxl refinement is uniquely defined
by the following loop, which should always be used as a source of
symmetry information in preference to the above space-group names.
They are only intended as comments.
;
_shelx_estimated_absorpt_t_min 0.614
_shelx_estimated_absorpt_t_max 0.861

loop_
_space_group_symop_operation_xyz
'x, y, z'
'x, -y, z+1/2'
'x+1/2, y+1/2, z'
'x+1/2, -y+1/2, z+1/2'

loop_
_atom_site_label
_atom_site_type_symbol
_atom_site_fract_x
_atom_site_fract_y
_atom_site_fract_z
_atom_site_U_iso_or_equiv
_atom_site_adp_type
_atom_site_occupancy
_atom_site_site_symmetry_order
_atom_site_calc_flag
_atom_site_refinement_flags_posn
_atom_site_refinement_flags_adp
S1 S 0.55273(4) 0.49172(3) 0.53067(5) 0.01226(14) Uani 1 1 d . .
O1 O 0.55943(14) 0.48562(9) 0.67972(16) 0.0177(3) Uani 1 1 d . .
O2 O 0.48598(13) 0.42952(9) 0.44079(15) 0.0162(3) Uani 1 1 d . .
O3 O 0.53825(15) 0.71895(10) 0.31660(16) 0.0231(4) Uani 1 1 d . .
O4 O 0.65261(13) 0.77991(9) 0.50912(15) 0.0182(3) Uani 1 1 d . .
O5 O 0.80921(13) 0.61931(9) 0.50642(14) 0.0161(3) Uani 1 1 d . .
O6 O 0.83357(14) 0.55279(10) 0.71235(15) 0.0226(4) Uani 1 1 d . .
C1 C 0.48322(19) 0.58663(13) 0.4616(2) 0.0140(4) Uani 1 1 d . .
H1 H 0.497621 0.591194 0.364406 0.017 Uiso 1 1 calc R U
C2 C 0.54353(19) 0.66048(12) 0.5402(2) 0.0150(4) Uani 1 1 d . .
C3 C 0.57613(19) 0.72235(13) 0.4423(2) 0.0167(4) Uani 1 1 d . .
C4 C 0.7145(2) 0.82775(13) 0.4189(2) 0.0205(4) Uani 1 1 d . .
H4A H 0.758341 0.873959 0.472852 0.025 Uiso 1 1 calc R U
H4B H 0.651098 0.849618 0.339044 0.025 Uiso 1 1 calc R U
C5 C 0.8074(2) 0.77704(14) 0.3635(2) 0.0213(5) Uani 1 1 d . .
H5A H 0.841596 0.810217 0.296531 0.026 Uiso 1 1 calc R U
H5B H 0.762232 0.730999 0.310346 0.026 Uiso 1 1 calc R U
C6 C 0.9170(2) 0.74357(15) 0.4749(2) 0.0242(5) Uani 1 1 d . .
H6A H 0.975112 0.716251 0.425690 0.029 Uiso 1 1 calc R U
H6B H 0.962455 0.789916 0.526761 0.029 Uiso 1 1 calc R U
C7 C 0.88624(19) 0.68490(14) 0.5814(2) 0.0193(4) Uani 1 1 d . .
H7A H 0.964245 0.662550 0.640277 0.023 Uiso 1 1 calc R U
H7B H 0.840329 0.713255 0.643543 0.023 Uiso 1 1 calc R U
C8 C 0.79034(17) 0.55776(13) 0.5875(2) 0.0147(4) Uani 1 1 d . .
C9 C 0.71047(19) 0.49248(12) 0.5015(2) 0.0137(4) Uani 1 1 d . .
H9 H 0.706653 0.501988 0.399580 0.016 Uiso 1 1 calc R U
C10 C 0.34225(19) 0.58108(13) 0.4448(2) 0.0156(4) Uani 1 1 d . .
C11 C 0.2867(2) 0.56398(13) 0.5560(2) 0.0192(4) Uani 1 1 d . .
H11 H 0.337056 0.556548 0.647824 0.023 Uiso 1 1 calc R U
C12 C 0.1577(2) 0.55776(15) 0.5330(3) 0.0245(5) Uani 1 1 d . .
H12 H 0.120038 0.545519 0.609072 0.029 Uiso 1 1 calc R U
C13 C 0.0830(2) 0.56940(15) 0.3986(3) 0.0257(5) Uani 1 1 d . .
H13 H -0.005137 0.563407 0.382517 0.031 Uiso 1 1 calc R U
C14 C 0.1380(2) 0.58966(16) 0.2894(2) 0.0260(5) Uani 1 1 d . .
H14 H 0.087350 0.600097 0.198715 0.031 Uiso 1 1 calc R U
C15 C 0.2674(2) 0.59483(15) 0.3119(2) 0.0211(4) Uani 1 1 d . .
H15 H 0.304843 0.607825 0.235959 0.025 Uiso 1 1 calc R U
C16 C 0.5644(2) 0.67218(14) 0.6782(2) 0.0184(4) Uani 1 1 d . .
H16A H 0.601328 0.721212 0.717975 0.022 Uiso 1 1 calc R U
H16B H 0.542474 0.631511 0.736917 0.022 Uiso 1 1 calc R U
C17 C 0.7662(2) 0.40891(14) 0.5427(2) 0.0216(4) Uani 1 1 d . .
H17A H 0.847697 0.404711 0.518063 0.032 Uiso 1 1 calc R U
H17B H 0.710044 0.367296 0.492257 0.032 Uiso 1 1 calc R U
H17C H 0.776600 0.401136 0.644074 0.032 Uiso 1 1 calc R U

loop_
_atom_site_aniso_label
_atom_site_aniso_U_11
_atom_site_aniso_U_22
_atom_site_aniso_U_33
_atom_site_aniso_U_23
_atom_site_aniso_U_13
_atom_site_aniso_U_12
S1 0.0143(2) 0.0104(2) 0.0127(2) 0.00060(18) 0.00421(15) -0.00143(19)
O1 0.0214(7) 0.0160(8) 0.0164(8) 0.0021(6) 0.0060(6) -0.0002(6)
O2 0.0175(7) 0.0145(8) 0.0182(7) -0.0006(6) 0.0073(6) -0.0036(6)
O3 0.0251(8) 0.0226(8) 0.0183(7) 0.0058(6) -0.0023(6) -0.0064(6)
O4 0.0223(7) 0.0135(7) 0.0191(7) -0.0001(6) 0.0055(6) -0.0039(6)
O5 0.0169(7) 0.0147(8) 0.0168(7) 0.0007(6) 0.0041(5) -0.0028(6)
O6 0.0248(8) 0.0217(8) 0.0180(8) 0.0029(6) -0.0020(6) -0.0034(6)
C1 0.0173(10) 0.0129(9) 0.0122(9) 0.0018(7) 0.0041(7) -0.0002(8)
C2 0.0131(8) 0.0134(9) 0.0190(9) 0.0024(8) 0.0048(7) 0.0011(9)
C3 0.0159(9) 0.0135(10) 0.0198(11) 0.0027(8) 0.0022(8) 0.0013(8)
C4 0.0251(10) 0.0143(11) 0.0216(9) 0.0026(8) 0.0044(8) -0.0063(8)
C5 0.0272(11) 0.0180(11) 0.0202(10) 0.0012(8) 0.0082(9) -0.0082(9)
C6 0.0221(10) 0.0181(11) 0.0338(12) -0.0002(9) 0.0096(9) -0.0069(9)
C7 0.0187(9) 0.0153(11) 0.0228(10) -0.0020(8) 0.0022(8) -0.0043(8)
C8 0.0128(9) 0.0138(10) 0.0175(10) -0.0003(8) 0.0033(8) 0.0008(8)
C9 0.0131(9) 0.0145(10) 0.0143(11) -0.0004(7) 0.0046(8) -0.0001(7)
C10 0.0157(9) 0.0120(10) 0.0193(10) -0.0017(7) 0.0047(8) 0.0011(7)
C11 0.0191(10) 0.0187(11) 0.0209(10) -0.0010(8) 0.0068(8) 0.0014(8)
C12 0.0229(11) 0.0219(11) 0.0322(12) 0.0004(9) 0.0137(9) 0.0019(9)
C13 0.0152(9) 0.0231(12) 0.0387(13) -0.0057(10) 0.0060(9) 0.0002(8)
C14 0.0195(10) 0.0290(12) 0.0267(12) -0.0032(9) -0.0007(9) 0.0025(9)
C15 0.0198(10) 0.0236(12) 0.0194(10) -0.0006(8) 0.0034(8) 0.0009(9)
C16 0.0222(9) 0.0148(11) 0.0192(10) -0.0012(8) 0.0066(8) -0.0020(8)
C17 0.0201(9) 0.0147(11) 0.0289(11) 0.0014(9) 0.0032(9) 0.0027(8)

loop_
_atom_type_symbol
_atom_type_description
_atom_type_scat_dispersion_real
_atom_type_scat_dispersion_imag
_atom_type_scat_source
C C 0.0181 0.0091 'International Tables Vol C Tables 4.2.6.8 and 6.1.1.4'
H H 0.0000 0.0000 'International Tables Vol C Tables 4.2.6.8 and 6.1.1.4'
O O 0.0492 0.0322 'International Tables Vol C Tables 4.2.6.8 and 6.1.1.4'
S S 0.3331 0.5567 'International Tables Vol C Tables 4.2.6.8 and 6.1.1.4'

loop_
_geom_angle_atom_site_label_1
_geom_angle_atom_site_label_2
_geom_angle_atom_site_label_3
_geom_angle
O2 S1 O1 117.91(9)
O2 S1 C1 106.13(9)
O1 S1 C1 110.99(9)
O2 S1 C9 106.36(9)
O1 S1 C9 108.89(9)
C1 S1 C9 105.83(9)
C3 O4 C4 114.62(16)
C8 O5 C7 114.62(15)
C2 C1 C10 114.93(18)
C2 C1 S1 114.27(14)
C10 C1 S1 108.76(15)
C2 C1 H1 106.0
C10 C1 H1 106.0
S1 C1 H1 106.0
C16 C2 C3 122.44(19)
C16 C2 C1 126.02(19)
C3 C2 C1 111.53(18)
O3 C3 O4 124.41(19)
O3 C3 C2 122.76(19)
O4 C3 C2 112.82(17)
O4 C4 C5 111.00(17)
O4 C4 H4A 109.4
C5 C4 H4A 109.4
O4 C4 H4B 109.4
C5 C4 H4B 109.4
H4A C4 H4B 108.0
C4 C5 C6 115.56(18)
C4 C5 H5A 108.4
C6 C5 H5A 108.4
C4 C5 H5B 108.4
C6 C5 H5B 108.4
H5A C5 H5B 107.5
C7 C6 C5 117.26(18)
C7 C6 H6A 108.0
C5 C6 H6A 108.0
C7 C6 H6B 108.0
C5 C6 H6B 108.0
H6A C6 H6B 107.2
O5 C7 C6 108.85(17)
O5 C7 H7A 109.9
C6 C7 H7A 109.9
O5 C7 H7B 109.9
C6 C7 H7B 109.9
H7A C7 H7B 108.3
O6 C8 O5 124.97(19)
O6 C8 C9 123.84(19)
O5 C8 C9 111.15(16)
C8 C9 C17 110.47(17)
C8 C9 S1 111.73(14)
C17 C9 S1 106.97(15)
C8 C9 H9 109.2
C17 C9 H9 109.2
S1 C9 H9 109.2
C11 C10 C15 119.5(2)
C11 C10 C1 122.86(19)
C15 C10 C1 117.64(19)
C12 C11 C10 120.0(2)
C12 C11 H11 120.0
C10 C11 H11 120.0
C11 C12 C13 120.4(2)
C11 C12 H12 119.8
C13 C12 H12 119.8
C14 C13 C12 119.6(2)
C14 C13 H13 120.2
C12 C13 H13 120.2
C13 C14 C15 120.1(2)
C13 C14 H14 119.9
C15 C14 H14 119.9
C14 C15 C10 120.4(2)
C14 C15 H15 119.8
C10 C15 H15 119.8
C2 C16 H16A 120.0
C2 C16 H16B 120.0
H16A C16 H16B 120.0
C9 C17 H17A 109.5
C9 C17 H17B 109.5
H17A C17 H17B 109.5
C9 C17 H17C 109.5
H17A C17 H17C 109.5
H17B C17 H17C 109.5

loop_
_geom_bond_atom_site_label_1
_geom_bond_atom_site_label_2
_geom_bond_distance
S1 O2 1.4415(15)
S1 O1 1.4451(16)
S1 C1 1.809(2)
S1 C9 1.818(2)
O3 C3 1.206(3)
O4 C3 1.339(3)
O4 C4 1.462(3)
O5 C8 1.335(3)
O5 C7 1.467(2)
O6 C8 1.208(3)
C1 C2 1.514(3)
C1 C10 1.523(3)
C1 H1 1.0000
C2 C16 1.330(3)
C2 C3 1.499(3)
C4 C5 1.512(3)
C4 H4A 0.9900
C4 H4B 0.9900
C5 C6 1.534(3)
C5 H5A 0.9900
C5 H5B 0.9900
C6 C7 1.516(3)
C6 H6A 0.9900
C6 H6B 0.9900
C7 H7A 0.9900
C7 H7B 0.9900
C8 C9 1.520(3)
C9 C17 1.529(3)
C9 H9 1.0000
C10 C11 1.389(3)
C10 C15 1.392(3)
C11 C12 1.388(3)
C11 H11 0.9500
C12 C13 1.397(3)
C12 H12 0.9500
C13 C14 1.381(4)
C13 H13 0.9500
C14 C15 1.391(3)
C14 H14 0.9500
C15 H15 0.9500
C16 H16A 0.9500
C16 H16B 0.9500
C17 H17A 0.9800
C17 H17B 0.9800
C17 H17C 0.9800

loop_
_geom_torsion_atom_site_label_1
_geom_torsion_atom_site_label_2
_geom_torsion_atom_site_label_3
_geom_torsion_atom_site_label_4
_geom_torsion
O2 S1 C1 C2 -178.38(14)
O1 S1 C1 C2 52.36(17)
C9 S1 C1 C2 -65.62(17)
O2 S1 C1 C10 51.72(16)
O1 S1 C1 C10 -77.54(15)
C9 S1 C1 C10 164.47(14)
C10 C1 C2 C16 75.0(3)
S1 C1 C2 C16 -51.8(3)
C10 C1 C2 C3 -103.8(2)
S1 C1 C2 C3 129.46(15)
C4 O4 C3 O3 -15.2(3)
C4 O4 C3 C2 163.64(17)
C16 C2 C3 O3 -166.5(2)
C1 C2 C3 O3 12.3(3)
C16 C2 C3 O4 14.6(3)
C1 C2 C3 O4 -166.59(17)
C3 O4 C4 C5 -67.9(2)
O4 C4 C5 C6 -63.1(2)
C4 C5 C6 C7 63.3(3)
C8 O5 C7 C6 171.06(17)
C5 C6 C7 O5 52.8(3)
C7 O5 C8 O6 -1.7(3)
C7 O5 C8 C9 -179.69(16)
O6 C8 C9 C17 -43.4(3)
O5 C8 C9 C17 134.59(18)
O6 C8 C9 S1 75.6(2)
O5 C8 C9 S1 -106.45(16)
O2 S1 C9 C8 178.24(14)
O1 S1 C9 C8 -53.73(16)
C1 S1 C9 C8 65.65(16)
O2 S1 C9 C17 -60.74(17)
O1 S1 C9 C17 67.29(17)
C1 S1 C9 C17 -173.33(15)
C2 C1 C10 C11 -71.5(3)
S1 C1 C10 C11 58.1(2)
C2 C1 C10 C15 107.8(2)
S1 C1 C10 C15 -122.64(19)
C15 C10 C11 C12 2.4(3)
C1 C10 C11 C12 -178.4(2)
C10 C11 C12 C13 -0.6(4)
C11 C12 C13 C14 -2.0(4)
C12 C13 C14 C15 2.9(4)
C13 C14 C15 C10 -1.2(4)
C11 C10 C15 C14 -1.5(4)
C1 C10 C15 C14 179.2(2)
